data_4133104
loop_
_publ_author_name
'Cheung, Pui Man'
'Burns, Kyle T.'
'Kwon, Yubin M.'
'Deshaye, Megan Y.'
'Aguayo, Kristopher J.'
'Oswald, Victoria F.'
'Seda, Takele'
'Zakharov, Lev N.'
'Kowalczyk, Tim'
'Gilbertson, John D.'

_publ_section_title
;
 Hemilabile Proton Relays and Redox Activity Lead to {FeNO} <sup>x</sup>
 and Significant Rate Enhancements in NO<sub>2</sub><sup>-</sup>
 Reduction.
;
_journal_issue 49
_journal_name_full 'Journal of the American Chemical Society'
_journal_page_first 17040
_journal_page_last 17050
_journal_paper_doi 10.1021/jacs.8b08520
_journal_volume 140
_journal_year 2018
_chemical_formula_moiety 'C29 H38 Fe N4 O2'
_chemical_formula_sum 'C29 H38 Fe N4 O2'
_chemical_formula_weight 530.48
_space_group_crystal_system monoclinic
_space_group_IT_number 14
_space_group_name_Hall '-P 2yn'
_space_group_name_H-M_alt 'P 1 21/n 1'
_atom_sites_solution_hydrogens mixed
_atom_sites_solution_primary dual
_audit_creation_date 2017-12-19
_audit_creation_method
;
Olex2 1.2-ac3
(compiled 2017.03.02 svn.r3394 for Rigaku Oxford Diffraction, GUI svn.r5318)
;
_cell_angle_alpha 90
_cell_angle_beta 108.215(4)
_cell_angle_gamma 90
_cell_formula_units_Z 4
_cell_length_a 12.7147(5)
_cell_length_b 13.7514(5)
_cell_length_c 16.3476(7)
_cell_measurement_reflns_used 13829
_cell_measurement_temperature 100(2)
_cell_measurement_theta_max 28.2510
_cell_measurement_theta_min 2.4350
_cell_volume 2715.1(2)
_computing_cell_refinement 'CrysAlisPro 1.171.39.38b (Rigaku OD, 2017)'
_computing_data_collection 'CrysAlisPro 1.171.39.38b (Rigaku OD, 2017)'
_computing_data_reduction 'CrysAlisPro 1.171.39.38b (Rigaku OD, 2017)'
_computing_molecular_graphics 'Olex2 (Dolomanov et al., 2009)'
_computing_publication_material 'Olex2 (Dolomanov et al., 2009)'
_computing_structure_refinement 'ShelXL (Sheldrick, 2015)'
_computing_structure_solution 'ShelXT (Sheldrick, 2015)'
_diffrn_ambient_temperature 100(2)
_diffrn_detector 'Pilatus P200K HPC detector'
_diffrn_measured_fraction_theta_full 0.999
_diffrn_measured_fraction_theta_max 0.996
_diffrn_measurement_details
;
List of Runs (angles in degrees, time in seconds):

  # Type    Start    End  Width  t~exp~   \w     \q     \k     \f   Frames
--------------------------------------------------------------------------
  1  \w    -59.00  90.00   0.50    5.00    --    0.00   9.00 -72.00  298
  2  \w    -23.00  22.00   0.50    5.00    --    0.00  45.00-180.00   90
  3  \w    -90.00 -45.00   0.50    5.00    --    0.00 -10.00-108.00   90
;
_diffrn_measurement_device 'ROD XtaLABPRO'
_diffrn_measurement_device_type 'ROD XtaLABPRO'
_diffrn_measurement_method '\w scans'
_diffrn_orient_matrix_type 'CrysAlisPro convention (1999,Acta A55,543-557)'
_diffrn_orient_matrix_UB_11 -0.0294792000
_diffrn_orient_matrix_UB_12 -0.0053058000
_diffrn_orient_matrix_UB_13 -0.0444255000
_diffrn_orient_matrix_UB_21 0.0292560000
_diffrn_orient_matrix_UB_22 0.0400835000
_diffrn_orient_matrix_UB_23 -0.0095582000
_diffrn_orient_matrix_UB_31 0.0415453000
_diffrn_orient_matrix_UB_32 -0.0320268000
_diffrn_orient_matrix_UB_33 -0.0045763000
_diffrn_radiation_monochromator graphite
_diffrn_radiation_probe x-ray
_diffrn_radiation_type MoK\a
_diffrn_radiation_wavelength 0.71073
_diffrn_reflns_av_R_equivalents 0.0393
_diffrn_reflns_av_unetI/netI 0.0315
_diffrn_reflns_Laue_measured_fraction_full 0.999
_diffrn_reflns_Laue_measured_fraction_max 0.996
_diffrn_reflns_limit_h_max 16
_diffrn_reflns_limit_h_min -16
_diffrn_reflns_limit_k_max 17
_diffrn_reflns_limit_k_min -17
_diffrn_reflns_limit_l_max 20
_diffrn_reflns_limit_l_min -20
_diffrn_reflns_number 23324
_diffrn_reflns_point_group_measured_fraction_full 0.999
_diffrn_reflns_point_group_measured_fraction_max 0.996
_diffrn_reflns_theta_full 25.242
_diffrn_reflns_theta_max 27.102
_diffrn_reflns_theta_min 1.978
_diffrn_source '3.0 kW sealed X-ray tube'
_diffrn_source_type 'Fine-focus sealed X-ray Source (Mo)'
_diffrn_standards_decay_% 0
_diffrn_standards_interval_count 0
_diffrn_standards_interval_time 0
_diffrn_standards_number 0
_exptl_absorpt_coefficient_mu 0.588
_exptl_absorpt_correction_T_max 1.00000
_exptl_absorpt_correction_T_min 0.67550
_exptl_absorpt_correction_type multi-scan
_exptl_absorpt_process_details
;
CrysAlisPro 1.171.39.38b (Rigaku Oxford Diffraction, 2017)
Empirical absorption correction using spherical harmonics,
 implemented in SCALE3 ABSPACK scaling algorithm.
;
_exptl_crystal_colour green
_exptl_crystal_colour_primary green
_exptl_crystal_density_diffrn 1.298
_exptl_crystal_description prism
_exptl_crystal_F_000 1128
_exptl_crystal_preparation Loop
_exptl_crystal_size_max 0.4
_exptl_crystal_size_mid 0.31
_exptl_crystal_size_min 0.2
_refine_diff_density_max 0.415
_refine_diff_density_min -0.378
_refine_diff_density_rms 0.076
_refine_ls_extinction_method none
_refine_ls_goodness_of_fit_ref 1.055
_refine_ls_hydrogen_treatment mixed
_refine_ls_matrix_type full
_refine_ls_number_parameters 344
_refine_ls_number_reflns 5963
_refine_ls_number_restraints 0
_refine_ls_restrained_S_all 1.055
_refine_ls_R_factor_all 0.0426
_refine_ls_R_factor_gt 0.0336
_refine_ls_shift/su_max 0.001
_refine_ls_shift/su_mean 0.000
_refine_ls_structure_factor_coef Fsqd
_refine_ls_weighting_details 'w=1/[\s^2^(Fo^2^)+(0.0535P)^2^+1.1561P] where P=(Fo^2^+2Fc^2^)/3'
_refine_ls_weighting_scheme calc
_refine_ls_wR_factor_gt 0.0865
_refine_ls_wR_factor_ref 0.0946
_reflns_Friedel_coverage 0.000
_reflns_number_gt 5060
_reflns_number_total 5963
_reflns_threshold_expression 'I > 2\s(I)'
_cod_data_source_file ja8b08520_si_002.cif
_cod_data_source_block gilb367
_cod_database_code 4133104
_shelx_shelxl_version_number 2016/6
_chemical_oxdiff_formula 'C29 H39 Fe N4 O2'
_shelx_space_group_comment
;
The symmetry employed for this shelxl refinement is uniquely defined
by the following loop, which should always be used as a source of
symmetry information in preference to the above space-group names.
They are only intended as comments.
;
_reflns_odcompleteness_completeness 99.62
_reflns_odcompleteness_iscentric 1
_reflns_odcompleteness_theta 27.04
_olex2_refinement_description
;
1. Fixed Uiso
 At 1.2 times of:
  All C(H) groups, All C(H,H) groups
 At 1.5 times of:
  All C(H,H,H) groups
2. Others
 Sof(H1BD)=Sof(H1BE)=Sof(H1BF)=1-FVAR(1)
 Sof(H1AA)=Sof(H1AB)=Sof(H1AC)=FVAR(1)
3.a Ternary CH refined with riding coordinates:
 C22(H22), C25(H25)
3.b Secondary CH2 refined with riding coordinates:
 C10(H10A,H10B), C11(H11A,H11B), C15(H15A,H15B), C12(H12A,H12B), C13(H13A,
 H13B), C14(H14A,H14B)
3.c Aromatic/amide H refined with riding coordinates:
 C4(H4), C18(H18), C6(H6), C5(H5), C20(H20), C19(H19)
3.d Idealised Me refined as rotating group:
 C9(H9A,H9B,H9C), C1(H1AA,H1AB,H1AC), C23(H23A,H23B,H23C), C26(H26A,H26B,H26C),
  C27(H27A,H27B,H27C), C24(H24A,H24B,H24C)
;
_olex2_submission_special_instructions 'No special instructions were received'
_oxdiff_exptl_absorpt_empirical_details
;
Empirical correction (ABSPACK) includes:
- Absorption correction using spherical harmonics
- Frame scaling
- Detector area scaling
;
_oxdiff_exptl_absorpt_empirical_full_max 1.391
_oxdiff_exptl_absorpt_empirical_full_min 0.741

loop_
_space_group_symop_operation_xyz
'x, y, z'
'-x+1/2, y+1/2, -z+1/2'
'-x, -y, -z'
'x-1/2, -y-1/2, z-1/2'

loop_
_atom_site_label
_atom_site_type_symbol
_atom_site_fract_x
_atom_site_fract_y
_atom_site_fract_z
_atom_site_U_iso_or_equiv
_atom_site_adp_type
_atom_site_occupancy
_atom_site_site_symmetry_order
_atom_site_calc_flag
_atom_site_refinement_flags_posn
_atom_site_refinement_flags_occupancy
_atom_site_disorder_assembly
_atom_site_disorder_group
Fe1 Fe 0.61361(2) 0.68779(2) 0.70368(2) 0.01205(8) Uani 1 1 d . . . .
O1 O 0.72655(10) 0.51276(9) 0.79130(8) 0.0253(3) Uani 1 1 d . . . .
O2 O 0.66235(11) 0.80538(9) 0.86118(8) 0.0252(3) Uani 1 1 d . . . .
N3 N 0.73692(11) 0.73656(9) 0.66870(8) 0.0146(3) Uani 1 1 d . . . .
N1 N 0.46336(10) 0.64056(9) 0.68275(8) 0.0130(2) Uani 1 1 d . . . .
N2 N 0.53840(11) 0.76142(9) 0.60881(8) 0.0136(2) Uani 1 1 d . . . .
N4 N 0.98665(11) 0.58050(10) 0.68955(9) 0.0184(3) Uani 1 1 d . . . .
C3 C 0.42424(12) 0.75902(11) 0.57864(10) 0.0139(3) Uani 1 1 d . . . .
C17 C 0.43749(12) 0.46417(11) 0.68677(10) 0.0148(3) Uani 1 1 d . . . .
C7 C 0.59669(13) 0.81913(10) 0.56937(10) 0.0150(3) Uani 1 1 d . . . .
C8 C 0.71367(13) 0.80305(11) 0.60702(10) 0.0155(3) Uani 1 1 d . . . .
C2 C 0.38296(13) 0.68635(10) 0.62282(10) 0.0136(3) Uani 1 1 d . . . .
C22 C 0.45971(13) 0.45205(11) 0.60109(10) 0.0167(3) Uani 1 1 d . . . .
H22 H 0.480027 0.517202 0.583391 0.020 Uiso 1 1 calc R . . .
C16 C 0.43688(12) 0.55612(11) 0.72499(10) 0.0136(3) Uani 1 1 d . . . .
C4 C 0.36656(14) 0.81863(11) 0.51027(10) 0.0170(3) Uani 1 1 d . . . .
H4 H 0.287908 0.818214 0.490298 0.020 Uiso 1 1 calc R . . .
C18 C 0.41673(13) 0.38235(11) 0.72985(11) 0.0182(3) Uani 1 1 d . . . .
H18 H 0.415727 0.319921 0.704733 0.022 Uiso 1 1 calc R . . .
C28 C 0.68098(13) 0.58027(11) 0.75537(10) 0.0170(3) Uani 1 1 d . . . .
C21 C 0.41548(12) 0.56563(11) 0.80409(10) 0.0157(3) Uani 1 1 d . . . .
C10 C 0.85275(13) 0.70425(12) 0.70669(10) 0.0169(3) Uani 1 1 d . . . .
H10A H 0.864929 0.681120 0.766292 0.020 Uiso 1 1 calc R . . .
H10B H 0.903626 0.759333 0.708707 0.020 Uiso 1 1 calc R . . .
C11 C 0.87647(13) 0.62188(12) 0.65190(10) 0.0188(3) Uani 1 1 d . . . .
H11A H 0.820477 0.570014 0.645532 0.023 Uiso 1 1 calc R . . .
H11B H 0.869544 0.647137 0.593734 0.023 Uiso 1 1 calc R . . .
C29 C 0.64182(13) 0.75819(11) 0.79967(10) 0.0169(3) Uani 1 1 d . . . .
C25 C 0.41026(13) 0.66424(12) 0.84491(10) 0.0182(3) Uani 1 1 d . . . .
H25 H 0.430007 0.715177 0.808562 0.022 Uiso 1 1 calc R . . .
C9 C 0.79875(14) 0.85524(12) 0.57683(11) 0.0207(3) Uani 1 1 d . . . .
H9A H 0.855133 0.883589 0.626447 0.031 Uiso 1 1 calc GR . . .
H9B H 0.762725 0.907029 0.536649 0.031 Uiso 1 1 calc GR . . .
H9C H 0.833806 0.809092 0.547723 0.031 Uiso 1 1 calc GR . . .
C6 C 0.54091(14) 0.87847(11) 0.50080(10) 0.0181(3) Uani 1 1 d . . . .
H6 H 0.581176 0.918693 0.473878 0.022 Uiso 1 1 calc R . . .
C5 C 0.42536(14) 0.87869(11) 0.47165(10) 0.0194(3) Uani 1 1 d . . . .
H5 H 0.386811 0.919922 0.425365 0.023 Uiso 1 1 calc R . . .
C1 C 0.26173(13) 0.66285(13) 0.60027(11) 0.0194(3) Uani 1 1 d . . . .
H1AA H 0.252625 0.599991 0.625491 0.029 Uiso 0.53(3) 1 calc GR P A 1
H1AB H 0.229030 0.659629 0.537519 0.029 Uiso 0.53(3) 1 calc GR P A 1
H1AC H 0.224530 0.713599 0.623091 0.029 Uiso 0.53(3) 1 calc GR P A 1
C20 C 0.39741(13) 0.48112(12) 0.84516(11) 0.0194(3) Uani 1 1 d . . . .
H20 H 0.384758 0.485974 0.899297 0.023 Uiso 1 1 calc R . . .
C15 C 1.01528(14) 0.51507(13) 0.62871(11) 0.0226(3) Uani 1 1 d . . . .
H15A H 1.036623 0.552413 0.584579 0.027 Uiso 1 1 calc R . . .
H15B H 0.952360 0.471935 0.599626 0.027 Uiso 1 1 calc R . . .
C23 C 0.55603(14) 0.38251(13) 0.60779(11) 0.0245(4) Uani 1 1 d . . . .
H23A H 0.620953 0.403153 0.655071 0.037 Uiso 1 1 calc GR . . .
H23B H 0.573844 0.383386 0.553643 0.037 Uiso 1 1 calc GR . . .
H23C H 0.534983 0.316462 0.618960 0.037 Uiso 1 1 calc GR . . .
C19 C 0.39757(13) 0.39026(12) 0.80840(11) 0.0203(3) Uani 1 1 d . . . .
H19 H 0.384572 0.333596 0.837058 0.024 Uiso 1 1 calc R . . .
C26 C 0.49321(15) 0.67081(14) 0.93576(11) 0.0250(4) Uani 1 1 d . . . .
H26A H 0.471857 0.625076 0.973749 0.038 Uiso 1 1 calc GR . . .
H26B H 0.493416 0.737106 0.957809 0.038 Uiso 1 1 calc GR . . .
H26C H 0.567421 0.654463 0.933837 0.038 Uiso 1 1 calc GR . . .
C27 C 0.29193(15) 0.68462(13) 0.84637(12) 0.0242(4) Uani 1 1 d . . . .
H27A H 0.240820 0.683653 0.787384 0.036 Uiso 1 1 calc GR . . .
H27B H 0.289413 0.748619 0.872054 0.036 Uiso 1 1 calc GR . . .
H27C H 0.270138 0.634558 0.880585 0.036 Uiso 1 1 calc GR . . .
C12 C 0.99400(16) 0.51841(14) 0.76450(12) 0.0278(4) Uani 1 1 d . . . .
H12A H 0.923901 0.482491 0.755966 0.033 Uiso 1 1 calc R . . .
H12B H 1.009378 0.558104 0.817468 0.033 Uiso 1 1 calc R . . .
C13 C 1.08940(15) 0.44778(14) 0.77118(12) 0.0279(4) Uani 1 1 d . . . .
H13A H 1.155546 0.465882 0.819634 0.033 Uiso 1 1 calc R . . .
H13B H 1.067788 0.380432 0.780157 0.033 Uiso 1 1 calc R . . .
C24 C 0.35576(15) 0.41703(14) 0.53125(12) 0.0269(4) Uani 1 1 d . . . .
H24A H 0.333197 0.353743 0.547719 0.040 Uiso 1 1 calc GR . . .
H24B H 0.371569 0.410716 0.476532 0.040 Uiso 1 1 calc GR . . .
H24C H 0.295899 0.464180 0.524733 0.040 Uiso 1 1 calc GR . . .
C14 C 1.11294(16) 0.45665(14) 0.68522(13) 0.0295(4) Uani 1 1 d . . . .
H14A H 1.183634 0.491157 0.692569 0.035 Uiso 1 1 calc R . . .
H14B H 1.116490 0.391732 0.660036 0.035 Uiso 1 1 calc R . . .
H1BD H 0.244(4) 0.663(4) 0.652(3) 0.020(12) Uiso 0.47(3) 1 d . P A 2
H1BE H 0.217(4) 0.706(4) 0.558(4) 0.028(13) Uiso 0.47(3) 1 d . P A 2
H1BF H 0.242(5) 0.606(5) 0.575(5) 0.06(2) Uiso 0.47(3) 1 d . P A 2

loop_
_atom_site_aniso_label
_atom_site_aniso_U_11
_atom_site_aniso_U_22
_atom_site_aniso_U_33
_atom_site_aniso_U_23
_atom_site_aniso_U_13
_atom_site_aniso_U_12
Fe1 0.01200(12) 0.01352(12) 0.00993(12) 0.00092(7) 0.00244(8) 0.00012(7)
O1 0.0196(6) 0.0226(6) 0.0306(7) 0.0103(5) 0.0034(5) 0.0016(5)
O2 0.0267(6) 0.0293(6) 0.0173(6) -0.0066(5) 0.0038(5) -0.0006(5)
N3 0.0150(6) 0.0153(6) 0.0134(6) -0.0026(5) 0.0042(5) -0.0015(5)
N1 0.0141(6) 0.0138(6) 0.0110(6) -0.0002(5) 0.0039(5) 0.0008(5)
N2 0.0165(6) 0.0129(6) 0.0111(6) -0.0005(5) 0.0038(5) 0.0006(5)
N4 0.0154(6) 0.0227(7) 0.0167(7) 0.0004(5) 0.0043(5) 0.0024(5)
C3 0.0157(7) 0.0134(7) 0.0119(7) -0.0023(5) 0.0033(6) 0.0017(5)
C17 0.0106(6) 0.0178(7) 0.0145(7) 0.0012(6) 0.0016(6) 0.0010(5)
C7 0.0205(8) 0.0127(7) 0.0127(7) -0.0018(5) 0.0068(6) -0.0011(6)
C8 0.0197(8) 0.0143(7) 0.0141(7) -0.0029(5) 0.0075(6) -0.0030(6)
C2 0.0153(7) 0.0141(7) 0.0105(7) -0.0022(5) 0.0028(6) 0.0013(5)
C22 0.0195(7) 0.0155(7) 0.0142(7) -0.0016(6) 0.0041(6) 0.0001(6)
C16 0.0094(6) 0.0168(7) 0.0131(7) 0.0024(5) 0.0017(5) 0.0006(5)
C4 0.0195(8) 0.0159(7) 0.0130(7) -0.0013(6) 0.0015(6) 0.0029(6)
C18 0.0136(7) 0.0159(7) 0.0226(8) 0.0016(6) 0.0023(6) 0.0007(6)
C28 0.0137(7) 0.0201(7) 0.0170(8) 0.0012(6) 0.0043(6) -0.0027(6)
C21 0.0123(7) 0.0198(7) 0.0146(7) 0.0019(6) 0.0036(6) 0.0028(6)
C10 0.0138(7) 0.0214(7) 0.0144(7) -0.0019(6) 0.0026(6) -0.0018(6)
C11 0.0162(7) 0.0235(8) 0.0153(8) -0.0034(6) 0.0029(6) 0.0008(6)
C29 0.0147(7) 0.0189(7) 0.0171(8) 0.0028(6) 0.0048(6) 0.0019(6)
C25 0.0194(8) 0.0216(7) 0.0154(8) -0.0005(6) 0.0080(6) 0.0013(6)
C9 0.0240(8) 0.0207(8) 0.0204(8) 0.0011(6) 0.0113(7) -0.0031(6)
C6 0.0263(8) 0.0140(7) 0.0147(7) 0.0012(6) 0.0072(6) -0.0002(6)
C5 0.0272(8) 0.0148(7) 0.0131(7) 0.0027(6) 0.0018(6) 0.0031(6)
C1 0.0140(7) 0.0237(8) 0.0186(8) 0.0018(6) 0.0023(6) 0.0013(6)
C20 0.0151(7) 0.0277(8) 0.0163(8) 0.0062(6) 0.0062(6) 0.0019(6)
C15 0.0212(8) 0.0270(8) 0.0220(9) -0.0005(7) 0.0100(7) 0.0017(7)
C23 0.0242(8) 0.0287(9) 0.0213(9) -0.0028(7) 0.0082(7) 0.0070(7)
C19 0.0152(7) 0.0213(8) 0.0244(9) 0.0097(6) 0.0060(6) -0.0002(6)
C26 0.0221(8) 0.0352(9) 0.0177(8) -0.0035(7) 0.0063(7) -0.0021(7)
C27 0.0230(9) 0.0282(9) 0.0224(9) -0.0008(7) 0.0087(7) 0.0069(7)
C12 0.0268(9) 0.0360(10) 0.0225(9) 0.0081(7) 0.0107(7) 0.0079(8)
C13 0.0204(8) 0.0333(9) 0.0292(10) 0.0084(8) 0.0066(7) 0.0038(7)
C24 0.0238(8) 0.0339(9) 0.0189(9) -0.0065(7) 0.0009(7) -0.0007(7)
C14 0.0276(9) 0.0268(9) 0.0387(11) 0.0095(8) 0.0171(8) 0.0095(7)

loop_
_atom_type_symbol
_atom_type_description
_atom_type_scat_dispersion_real
_atom_type_scat_dispersion_imag
_atom_type_scat_source
C C 0.0033 0.0016 'International Tables Vol C Tables 4.2.6.8 and 6.1.1.4'
H H 0.0000 0.0000 'International Tables Vol C Tables 4.2.6.8 and 6.1.1.4'
Fe Fe 0.3463 0.8444 'International Tables Vol C Tables 4.2.6.8 and 6.1.1.4'
N N 0.0061 0.0033 'International Tables Vol C Tables 4.2.6.8 and 6.1.1.4'
O O 0.0106 0.0060 'International Tables Vol C Tables 4.2.6.8 and 6.1.1.4'

loop_
_geom_angle_atom_site_label_1
_geom_angle_atom_site_label_2
_geom_angle_atom_site_label_3
_geom_angle
N1 Fe1 N3 154.16(5)
N2 Fe1 N3 79.51(6)
N2 Fe1 N1 79.23(5)
C28 Fe1 N3 96.49(6)
C28 Fe1 N1 96.11(6)
C28 Fe1 N2 153.81(7)
C29 Fe1 N3 96.46(6)
C29 Fe1 N1 104.63(6)
C29 Fe1 N2 110.49(6)
C29 Fe1 C28 95.65(7)
C8 N3 Fe1 116.91(11)
C8 N3 C10 118.94(13)
C10 N3 Fe1 124.15(10)
C2 N1 Fe1 117.22(10)
C2 N1 C16 119.46(12)
C16 N1 Fe1 123.22(10)
C3 N2 Fe1 119.82(10)
C7 N2 Fe1 119.73(11)
C7 N2 C3 120.45(13)
C11 N4 C15 111.22(13)
C11 N4 C12 112.36(13)
C15 N4 C12 104.10(13)
N2 C3 C2 110.39(13)
N2 C3 C4 120.21(14)
C4 C3 C2 129.27(14)
C16 C17 C22 122.26(13)
C18 C17 C22 119.66(14)
C18 C17 C16 118.08(14)
N2 C7 C8 110.31(13)
N2 C7 C6 120.22(15)
C6 C7 C8 129.41(15)
N3 C8 C7 112.77(13)
N3 C8 C9 124.54(15)
C7 C8 C9 122.67(14)
N1 C2 C3 112.61(13)
N1 C2 C1 124.80(14)
C3 C2 C1 122.55(14)
C17 C22 H22 107.9
C17 C22 C23 112.16(13)
C17 C22 C24 110.85(13)
C23 C22 H22 107.9
C24 C22 H22 107.9
C24 C22 C23 110.01(14)
C17 C16 N1 118.32(13)
C21 C16 N1 120.36(13)
C21 C16 C17 121.27(14)
C3 C4 H4 120.3
C5 C4 C3 119.33(15)
C5 C4 H4 120.3
C17 C18 H18 119.3
C19 C18 C17 121.38(15)
C19 C18 H18 119.3
O1 C28 Fe1 177.55(15)
C16 C21 C25 122.19(14)
C20 C21 C16 118.18(14)
C20 C21 C25 119.62(14)
N3 C10 H10A 109.8
N3 C10 H10B 109.8
N3 C10 C11 109.24(12)
H10A C10 H10B 108.3
C11 C10 H10A 109.8
C11 C10 H10B 109.8
N4 C11 C10 112.37(13)
N4 C11 H11A 109.1
N4 C11 H11B 109.1
C10 C11 H11A 109.1
C10 C11 H11B 109.1
H11A C11 H11B 107.9
O2 C29 Fe1 178.01(14)
C21 C25 H25 108.1
C21 C25 C26 111.50(14)
C21 C25 C27 110.25(13)
C26 C25 H25 108.1
C26 C25 C27 110.77(13)
C27 C25 H25 108.1
C8 C9 H9A 109.5
C8 C9 H9B 109.5
C8 C9 H9C 109.5
H9A C9 H9B 109.5
H9A C9 H9C 109.5
H9B C9 H9C 109.5
C7 C6 H6 120.2
C7 C6 C5 119.62(14)
C5 C6 H6 120.2
C4 C5 C6 120.11(15)
C4 C5 H5 119.9
C6 C5 H5 119.9
C2 C1 H1AA 109.5
C2 C1 H1AB 109.5
C2 C1 H1AC 109.5
C2 C1 H1BD 107(3)
C2 C1 H1BE 112(3)
C2 C1 H1BF 115(4)
H1AA C1 H1AB 109.5
H1AA C1 H1AC 109.5
H1AB C1 H1AC 109.5
H1BD C1 H1BE 113(4)
H1BD C1 H1BF 108(5)
H1BE C1 H1BF 101(5)
C21 C20 H20 119.4
C19 C20 C21 121.24(15)
C19 C20 H20 119.4
N4 C15 H15A 111.0
N4 C15 H15B 111.0
N4 C15 C14 103.87(14)
H15A C15 H15B 109.0
C14 C15 H15A 111.0
C14 C15 H15B 111.0
C22 C23 H23A 109.5
C22 C23 H23B 109.5
C22 C23 H23C 109.5
H23A C23 H23B 109.5
H23A C23 H23C 109.5
H23B C23 H23C 109.5
C18 C19 C20 119.83(15)
C18 C19 H19 120.1
C20 C19 H19 120.1
C25 C26 H26A 109.5
C25 C26 H26B 109.5
C25 C26 H26C 109.5
H26A C26 H26B 109.5
H26A C26 H26C 109.5
H26B C26 H26C 109.5
C25 C27 H27A 109.5
C25 C27 H27B 109.5
C25 C27 H27C 109.5
H27A C27 H27B 109.5
H27A C27 H27C 109.5
H27B C27 H27C 109.5
N4 C12 H12A 110.6
N4 C12 H12B 110.6
N4 C12 C13 105.67(14)
H12A C12 H12B 108.7
C13 C12 H12A 110.6
C13 C12 H12B 110.6
C12 C13 H13A 110.7
C12 C13 H13B 110.7
H13A C13 H13B 108.8
C14 C13 C12 105.19(14)
C14 C13 H13A 110.7
C14 C13 H13B 110.7
C22 C24 H24A 109.5
C22 C24 H24B 109.5
C22 C24 H24C 109.5
H24A C24 H24B 109.5
H24A C24 H24C 109.5
H24B C24 H24C 109.5
C15 C14 C13 104.03(14)
C15 C14 H14A 110.9
C15 C14 H14B 110.9
C13 C14 H14A 110.9
C13 C14 H14B 110.9
H14A C14 H14B 109.0

loop_
_geom_bond_atom_site_label_1
_geom_bond_atom_site_label_2
_geom_bond_distance
Fe1 N3 1.9481(13)
Fe1 N1 1.9442(13)
Fe1 N2 1.8487(13)
Fe1 C28 1.7836(16)
Fe1 C29 1.7823(16)
O1 C28 1.153(2)
O2 C29 1.156(2)
N3 C8 1.324(2)
N3 C10 1.477(2)
N1 C2 1.3325(19)
N1 C16 1.4436(19)
N2 C3 1.380(2)
N2 C7 1.376(2)
N4 C11 1.458(2)
N4 C15 1.469(2)
N4 C12 1.472(2)
C3 C2 1.426(2)
C3 C4 1.395(2)
C17 C22 1.522(2)
C17 C16 1.411(2)
C17 C18 1.396(2)
C7 C8 1.438(2)
C7 C6 1.389(2)
C8 C9 1.504(2)
C2 C1 1.504(2)
C22 H22 1.0000
C22 C23 1.531(2)
C22 C24 1.529(2)
C16 C21 1.408(2)
C4 H4 0.9500
C4 C5 1.391(2)
C18 H18 0.9500
C18 C19 1.384(2)
C21 C25 1.522(2)
C21 C20 1.397(2)
C10 H10A 0.9900
C10 H10B 0.9900
C10 C11 1.531(2)
C11 H11A 0.9900
C11 H11B 0.9900
C25 H25 1.0000
C25 C26 1.532(2)
C25 C27 1.538(2)
C9 H9A 0.9800
C9 H9B 0.9800
C9 H9C 0.9800
C6 H6 0.9500
C6 C5 1.396(2)
C5 H5 0.9500
C1 H1AA 0.9800
C1 H1AB 0.9800
C1 H1AC 0.9800
C1 H1BD 0.94(5)
C1 H1BE 0.96(5)
C1 H1BF 0.89(7)
C20 H20 0.9500
C20 C19 1.387(2)
C15 H15A 0.9900
C15 H15B 0.9900
C15 C14 1.524(2)
C23 H23A 0.9800
C23 H23B 0.9800
C23 H23C 0.9800
C19 H19 0.9500
C26 H26A 0.9800
C26 H26B 0.9800
C26 H26C 0.9800
C27 H27A 0.9800
C27 H27B 0.9800
C27 H27C 0.9800
C12 H12A 0.9900
C12 H12B 0.9900
C12 C13 1.531(2)
C13 H13A 0.9900
C13 H13B 0.9900
C13 C14 1.530(3)
C24 H24A 0.9800
C24 H24B 0.9800
C24 H24C 0.9800
C14 H14A 0.9900
C14 H14B 0.9900
